data_8104230
loop_
_publ_author_name
'Li Chi-Tang'

_publ_section_title
;
 The crystal structure of Li2 Al2 Si3 O10 (high-quartz solid solution)
;
_journal_name_full
;
Zeitschrift fuer Kristallographie, Kristallgeometrie, Kristallphysik, 
Kristallchemie (-144,1977)
;
_journal_page_first 118
_journal_page_last 128
_journal_volume 132
_journal_year 1970
_chemical_formula_sum 'Al1.32 Li1.146 O6 Si1.68'
_chemical_name_systematic 'Li1.146 Al1.32 Si1.68 O6'
_space_group_IT_number 180
_symmetry_space_group_name_Hall 'P 62 2 (0 0 4)'
_symmetry_space_group_name_H-M 'P 62 2 2'
_cell_angle_alpha 90
_cell_angle_beta 90
_cell_angle_gamma 120
_cell_formula_units_Z 1
_cell_length_a 5.238
_cell_length_b 5.238
_cell_length_c 5.472
_cell_volume 130.019
_citation_journal_id_ASTM ZEKGAX
_cod_data_source_file LiChi-Tang_ZEKGAX_1970_350.cif
_cod_data_source_block Al1.32Li1.146O6Si1.68
_cod_original_cell_volume 130.0193
_cod_original_sg_symbol_Hall 'P 62 2 (x,y,z+1/3)'
_cod_database_code 8104230

loop_
_symmetry_equiv_pos_as_xyz
x,y,z
x-y,x,z+1/3
-y,x-y,z+2/3
-x,-y,z
-x+y,-x,z+1/3
y,-x+y,z+2/3
-y,-x,-z+2/3
x-y,-y,-z
x,x-y,-z+1/3
y,x,-z+2/3
-x+y,y,-z
-x,-x+y,-z+1/3

loop_
_atom_site_label
_atom_site_type_symbol
_atom_site_fract_x
_atom_site_fract_y
_atom_site_fract_z
_atom_site_occupancy
_atom_site_U_iso_or_equiv
O1 O-2 0.2041 0.4082 0.5 1 0.0
Li1 Li+1 0 0 0 0.382 0.0
Al1 Al+3 0.5 0 0 0.44 0.0
Si1 Si+4 0.5 0 0 0.56 0.0
